data_4325543
loop_
_publ_author_name
'Hsin-Kuan Liu'
'Kwang-Hwa Lii'

_publ_section_title
;
 Cs2USi6O15: A Tetravalent Uranium Silicate
;
_journal_name_full 'Inorganic Chemistry'
_journal_page_first 5870
_journal_page_last 5872
_journal_paper_doi 10.1021/ic200771p
_journal_volume 50
_journal_year 2011
_chemical_formula_sum 'Cs2 O15 Si6 U'
_chemical_formula_weight 912.39
_chemical_name_systematic
; 
 ? 
;
_space_group_IT_number 36
_symmetry_cell_setting orthorhombic
_symmetry_space_group_name_Hall 'C 2c -2'
_symmetry_space_group_name_H-M 'C m c 21'
_atom_sites_solution_hydrogens none
_atom_sites_solution_primary direct
_atom_sites_solution_secondary difmap
_audit_creation_method SHELXL-97
_cell_angle_alpha 90.00
_cell_angle_beta 90.00
_cell_angle_gamma 90.00
_cell_formula_units_Z 4
_cell_length_a 7.2717(3)
_cell_length_b 16.3061(7)
_cell_length_c 13.4983(6)
_cell_measurement_temperature 296(2)
_cell_volume 1600.53(12)
_computing_molecular_graphics Diamond
_computing_structure_refinement 'SHELXL-97 (Sheldrick, 1997)'
_computing_structure_solution 'SHELXS-97 (Sheldrick, 1990)'
_diffrn_ambient_temperature 296(2)
_diffrn_measured_fraction_theta_full 0.997
_diffrn_measured_fraction_theta_max 0.997
_diffrn_measurement_device_type 'CCD area detector'
_diffrn_measurement_method 'phi and omega scans'
_diffrn_radiation_monochromator graphite
_diffrn_radiation_source 'fine-focus sealed tube'
_diffrn_radiation_type MoK\a
_diffrn_radiation_wavelength 0.71073
_diffrn_reflns_av_R_equivalents 0.0373
_diffrn_reflns_av_sigmaI/netI 0.0329
_diffrn_reflns_limit_h_max 9
_diffrn_reflns_limit_h_min -9
_diffrn_reflns_limit_k_max 21
_diffrn_reflns_limit_k_min -20
_diffrn_reflns_limit_l_max 13
_diffrn_reflns_limit_l_min -18
_diffrn_reflns_number 7677
_diffrn_reflns_theta_full 28.30
_diffrn_reflns_theta_max 28.30
_diffrn_reflns_theta_min 2.50
_exptl_absorpt_coefficient_mu 15.147
_exptl_absorpt_correction_T_max 0.746
_exptl_absorpt_correction_T_min 0.628
_exptl_absorpt_correction_type empirical
_exptl_absorpt_process_details 'SADABS program'
_exptl_crystal_colour light-green
_exptl_crystal_density_diffrn 3.786
_exptl_crystal_description block
_exptl_crystal_F_000 1624
_exptl_crystal_size_max 0.090
_exptl_crystal_size_mid 0.033
_exptl_crystal_size_min 0.023
_refine_diff_density_max 1.877
_refine_diff_density_min -1.798
_refine_diff_density_rms 0.161
_refine_ls_abs_structure_details 'Flack H D (1983), Acta Cryst. A39, 876-881'
_refine_ls_abs_structure_Flack -0.010(5)
_refine_ls_extinction_coef 0.00048(5)
_refine_ls_extinction_expression Fc^*^=kFc[1+0.001xFc^2^\l^3^/sin(2\q)]^-1/4^
_refine_ls_extinction_method SHELXL
_refine_ls_goodness_of_fit_ref 1.073
_refine_ls_hydrogen_treatment none
_refine_ls_matrix_type full
_refine_ls_number_parameters 125
_refine_ls_number_reflns 1885
_refine_ls_number_restraints 1
_refine_ls_restrained_S_all 1.073
_refine_ls_R_factor_all 0.0251
_refine_ls_R_factor_gt 0.0225
_refine_ls_shift/su_max 0.000
_refine_ls_shift/su_mean 0.000
_refine_ls_structure_factor_coef Fsqd
_refine_ls_weighting_details 'calc w=1/[\s^2^(Fo^2^)+(0.0209P)^2^+0.9789P] where P=(Fo^2^+2Fc^2^)/3'
_refine_ls_weighting_scheme calc
_refine_ls_wR_factor_gt 0.0441
_refine_ls_wR_factor_ref 0.0447
_reflns_number_gt 1784
_reflns_number_total 1885
_reflns_threshold_expression >2sigma(I)
_cod_data_source_file ic200771p_si_001.cif
_cod_data_source_block hk39a_0m
_cod_database_code 4325543

loop_
_symmetry_equiv_pos_as_xyz
'x, y, z'
'-x, -y, z+1/2'
'x, -y, z+1/2'
'-x, y, z'
'x+1/2, y+1/2, z'
'-x+1/2, -y+1/2, z+1/2'
'x+1/2, -y+1/2, z+1/2'
'-x+1/2, y+1/2, z'

loop_
_atom_site_label
_atom_site_type_symbol
_atom_site_fract_x
_atom_site_fract_y
_atom_site_fract_z
_atom_site_U_iso_or_equiv
_atom_site_adp_type
_atom_site_occupancy
_atom_site_symmetry_multiplicity
_atom_site_calc_flag
_atom_site_refinement_flags
Cs1 Cs 0.5000 -0.38924(4) -0.32646(5) 0.03610(17) Uani 1 2 d S
Cs2 Cs 0.5000 -0.27798(5) -0.63197(5) 0.0471(2) Uani 1 2 d S
U1 U 0.5000 -0.131386(16) 0.01773(2) 0.01457(8) Uani 1 2 d S
Si1 Si 0.5000 -0.14283(12) -0.25078(16) 0.0105(4) Uani 1 2 d S
Si2 Si 0.7066(2) -0.31581(11) 0.09391(13) 0.0209(4) Uani 1 1 d .
Si3 Si 0.7834(2) 0.04273(11) -0.05785(14) 0.0233(4) Uani 1 1 d .
Si4 Si 0.5000 0.04661(16) -0.22836(19) 0.0155(5) Uani 1 2 d S
O1 O 0.5000 -0.1704(4) -0.1390(5) 0.0316(16) Uani 1 2 d S
O2 O 0.6740(8) -0.1804(4) -0.3058(4) 0.061(2) Uani 1 1 d .
O3 O 0.5000 -0.0455(5) -0.2637(6) 0.049(2) Uani 1 2 d S
O4 O 0.7187(5) -0.2264(2) 0.0477(3) 0.0252(11) Uani 1 1 d .
O5 O 0.7758(5) -0.3838(2) 0.0159(6) 0.0353(10) Uani 1 1 d .
O6 O 0.5000 -0.3381(4) 0.1296(5) 0.0233(13) Uani 1 2 d S
O7 O 0.7302(8) -0.0441(3) -0.0130(3) 0.0430(14) Uani 1 1 d .
O8 O 1.0000 0.0506(4) -0.0836(5) 0.0273(15) Uani 1 2 d S
O9 O 0.6791(7) 0.0615(4) -0.1613(4) 0.0486(16) Uani 1 1 d .
O10 O 0.5000 0.1075(4) -0.3178(5) 0.0329(16) Uani 1 2 d S

loop_
_atom_site_aniso_label
_atom_site_aniso_U_11
_atom_site_aniso_U_22
_atom_site_aniso_U_33
_atom_site_aniso_U_23
_atom_site_aniso_U_13
_atom_site_aniso_U_12
Cs1 0.0330(3) 0.0460(4) 0.0293(3) 0.0112(3) 0.000 0.000
Cs2 0.0520(4) 0.0672(5) 0.0219(3) -0.0085(3) 0.000 0.000
U1 0.02685(15) 0.00825(12) 0.00861(12) 0.00046(17) 0.000 0.000
Si1 0.0106(9) 0.0112(11) 0.0098(10) -0.0018(8) 0.000 0.000
Si2 0.0175(8) 0.0197(9) 0.0255(9) -0.0012(7) -0.0124(7) 0.0056(7)
Si3 0.0352(9) 0.0187(9) 0.0159(8) 0.0016(7) -0.0031(8) -0.0158(8)
Si4 0.0240(11) 0.0112(12) 0.0114(12) 0.0013(9) 0.000 0.000
O1 0.070(5) 0.018(3) 0.007(3) -0.004(3) 0.000 0.000
O2 0.063(4) 0.061(4) 0.060(4) 0.022(3) 0.048(3) 0.038(3)
O3 0.112(7) 0.011(4) 0.024(5) 0.003(3) 0.000 0.000
O4 0.0160(19) 0.020(2) 0.040(3) 0.0011(18) -0.0001(18) -0.0047(17)
O5 0.026(2) 0.033(2) 0.047(3) -0.014(3) -0.006(3) 0.0125(17)
O6 0.026(3) 0.024(3) 0.020(3) 0.008(3) 0.000 0.000
O7 0.077(4) 0.025(2) 0.027(3) 0.0028(19) 0.004(2) -0.032(3)
O8 0.037(3) 0.024(3) 0.021(4) 0.006(3) 0.000 0.000
O9 0.050(3) 0.068(4) 0.027(3) 0.018(3) -0.016(2) -0.040(3)
O10 0.071(5) 0.021(3) 0.006(3) 0.003(3) 0.000 0.000

loop_
_atom_type_symbol
_atom_type_description
_atom_type_scat_dispersion_real
_atom_type_scat_dispersion_imag
_atom_type_scat_source
O O 0.0106 0.0060 'International Tables Vol C Tables 4.2.6.8 and 6.1.1.4'
Si Si 0.0817 0.0704 'International Tables Vol C Tables 4.2.6.8 and 6.1.1.4'
Cs Cs -0.3680 2.1192 'International Tables Vol C Tables 4.2.6.8 and 6.1.1.4'
U U -9.6767 9.6646 'International Tables Vol C Tables 4.2.6.8 and 6.1.1.4'

loop_
_geom_angle_atom_site_label_1
_geom_angle_atom_site_label_2
_geom_angle_atom_site_label_3
_geom_angle
_geom_angle_site_symmetry_1
_geom_angle_site_symmetry_3
O4 Cs1 O4 77.74(15) 6_644 7_444
O4 Cs1 O9 92.79(13) 6_644 8_645
O4 Cs1 O9 158.34(13) 7_444 8_645
O4 Cs1 O9 158.34(13) 6_644 5_445
O4 Cs1 O9 92.79(13) 7_444 5_445
O9 Cs1 O9 89.13(18) 8_645 5_445
O4 Cs1 O7 99.36(12) 6_644 7_444
O4 Cs1 O7 55.41(10) 7_444 7_444
O9 Cs1 O7 146.19(13) 8_645 7_444
O9 Cs1 O7 90.82(12) 5_445 7_444
O4 Cs1 O7 55.41(10) 6_644 6_644
O4 Cs1 O7 99.36(12) 7_444 6_644
O9 Cs1 O7 90.82(12) 8_645 6_644
O9 Cs1 O7 146.19(13) 5_445 6_644
O7 Cs1 O7 71.16(17) 7_444 6_644
O4 Cs1 O8 131.69(10) 6_644 5_445
O4 Cs1 O8 131.69(10) 7_444 5_445
O9 Cs1 O8 44.65(9) 8_645 5_445
O9 Cs1 O8 44.65(9) 5_445 5_445
O7 Cs1 O8 128.52(12) 7_444 5_445
O7 Cs1 O8 128.52(12) 6_644 5_445
O4 Cs1 O10 52.98(13) 6_644 5_545
O4 Cs1 O10 130.71(13) 7_444 5_545
O9 Cs1 O10 43.43(14) 8_645 5_545
O9 Cs1 O10 132.56(14) 5_445 5_545
O7 Cs1 O10 126.93(13) 7_444 5_545
O7 Cs1 O10 55.79(13) 6_644 5_545
O8 Cs1 O10 88.00(10) 5_445 5_545
O4 Cs1 O10 130.71(13) 6_644 5_445
O4 Cs1 O10 52.98(13) 7_444 5_445
O9 Cs1 O10 132.56(14) 8_645 5_445
O9 Cs1 O10 43.43(14) 5_445 5_445
O7 Cs1 O10 55.79(13) 7_444 5_445
O7 Cs1 O10 126.93(14) 6_644 5_445
O8 Cs1 O10 88.00(10) 5_445 5_445
O10 Cs1 O10 176.0(2) 5_545 5_445
O4 Cs1 O2 44.05(10) 6_644 .
O4 Cs1 O2 73.57(12) 7_444 .
O9 Cs1 O2 86.03(16) 8_645 .
O9 Cs1 O2 114.72(14) 5_445 .
O7 Cs1 O2 124.10(13) 7_444 .
O7 Cs1 O2 99.00(11) 6_644 .
O8 Cs1 O2 101.23(14) 5_445 .
O10 Cs1 O2 70.36(14) 5_545 .
O10 Cs1 O2 110.99(14) 5_445 .
O4 Cs1 O2 73.57(12) 6_644 4_655
O4 Cs1 O2 44.05(10) 7_444 4_655
O9 Cs1 O2 114.72(14) 8_645 4_655
O9 Cs1 O2 86.03(16) 5_445 4_655
O7 Cs1 O2 99.00(11) 7_444 4_655
O7 Cs1 O2 124.10(13) 6_644 4_655
O8 Cs1 O2 101.23(14) 5_445 4_655
O10 Cs1 O2 110.99(14) 5_545 4_655
O10 Cs1 O2 70.36(14) 5_445 4_655
O2 Cs1 O2 40.65(17) . 4_655
O4 Cs1 Si4 75.75(8) 6_644 5_545
O4 Cs1 Si4 153.17(8) 7_444 5_545
O9 Cs1 Si4 22.93(9) 8_645 5_545
O9 Cs1 Si4 110.61(10) 5_445 5_545
O7 Cs1 Si4 133.65(9) 7_444 5_545
O7 Cs1 Si4 68.57(9) 6_644 5_545
O8 Cs1 Si4 66.96(4) 5_445 5_545
O10 Cs1 Si4 22.95(11) 5_545 5_545
O10 Cs1 Si4 153.14(11) 5_445 5_545
O2 Cs1 Si4 84.47(10) . 5_545
O2 Cs1 Si4 122.26(9) 4_655 5_545
O4 Cs2 O4 80.28(15) 6_644 7_444
O4 Cs2 O6 137.52(8) 6_644 1_554
O4 Cs2 O6 137.52(8) 7_444 1_554
O4 Cs2 O2 168.60(13) 6_644 7_444
O4 Cs2 O2 94.73(11) 7_444 7_444
O6 Cs2 O2 44.15(9) 1_554 7_444
O4 Cs2 O2 94.73(11) 6_644 6_644
O4 Cs2 O2 168.60(13) 7_444 6_644
O6 Cs2 O2 44.15(9) 1_554 6_644
O2 Cs2 O2 88.28(17) 7_444 6_644
O4 Cs2 O5 44.37(11) 6_644 6_644
O4 Cs2 O5 81.67(12) 7_444 6_644
O6 Cs2 O5 136.58(13) 1_554 6_644
O2 Cs2 O5 145.44(14) 7_444 6_644
O2 Cs2 O5 102.00(14) 6_644 6_644
O4 Cs2 O5 81.67(12) 6_644 7_444
O4 Cs2 O5 44.37(11) 7_444 7_444
O6 Cs2 O5 136.58(13) 1_554 7_444
O2 Cs2 O5 102.00(14) 7_444 7_444
O2 Cs2 O5 145.44(14) 6_644 7_444
O5 Cs2 O5 52.46(12) 6_644 7_444
O4 Cs2 O1 130.72(12) 6_644 6_544
O4 Cs2 O1 52.89(12) 7_444 6_544
O6 Cs2 O1 84.84(10) 1_554 6_544
O2 Cs2 O1 42.21(12) 7_444 6_544
O2 Cs2 O1 128.02(13) 6_644 6_544
O5 Cs2 O1 127.26(12) 6_644 6_544
O5 Cs2 O1 75.19(11) 7_444 6_544
O4 Cs2 O1 52.89(12) 6_644 6_644
O4 Cs2 O1 130.72(12) 7_444 6_644
O6 Cs2 O1 84.84(10) 1_554 6_644
O2 Cs2 O1 128.02(13) 7_444 6_644
O2 Cs2 O1 42.21(12) 6_644 6_644
O5 Cs2 O1 75.19(11) 6_644 6_644
O5 Cs2 O1 127.26(12) 7_444 6_644
O1 Cs2 O1 153.79(19) 6_544 6_644
O4 Cs2 O10 119.69(10) 6_644 2_654
O4 Cs2 O10 119.69(10) 7_444 2_654
O6 Cs2 O10 64.88(15) 1_554 2_654
O2 Cs2 O10 71.70(12) 7_444 2_654
O2 Cs2 O10 71.70(12) 6_644 2_654
O5 Cs2 O10 80.32(13) 6_644 2_654
O5 Cs2 O10 80.32(13) 7_444 2_654
O1 Cs2 O10 98.64(10) 6_544 2_654
O1 Cs2 O10 98.64(10) 6_644 2_654
O4 Cs2 O9 80.62(10) 6_644 3_554
O4 Cs2 O9 106.31(11) 7_444 3_554
O6 Cs2 O9 99.89(12) 1_554 3_554
O2 Cs2 O9 110.70(13) 7_444 3_554
O2 Cs2 O9 82.76(14) 6_644 3_554
O5 Cs2 O9 40.29(13) 6_644 3_554
O5 Cs2 O9 62.71(10) 7_444 3_554
O1 Cs2 O9 122.87(12) 6_544 3_554
O1 Cs2 O9 82.67(12) 6_644 3_554
O10 Cs2 O9 40.29(11) 2_654 3_554
O4 Cs2 O9 106.31(11) 6_644 2_654
O4 Cs2 O9 80.62(10) 7_444 2_654
O6 Cs2 O9 99.89(12) 1_554 2_654
O2 Cs2 O9 82.76(14) 7_444 2_654
O2 Cs2 O9 110.70(13) 6_644 2_654
O5 Cs2 O9 62.71(10) 6_644 2_654
O5 Cs2 O9 40.29(13) 7_444 2_654
O1 Cs2 O9 82.67(12) 6_544 2_654
O1 Cs2 O9 122.87(12) 6_644 2_654
O10 Cs2 O9 40.29(11) 2_654 2_654
O9 Cs2 O9 40.26(14) 3_554 2_654
O1 U1 O7 90.34(16) . .
O1 U1 O7 90.34(16) . 4_655
O7 U1 O7 96.9(3) . 4_655
O1 U1 O10 173.2(3) . 2_655
O7 U1 O10 94.17(17) . 2_655
O7 U1 O10 94.17(17) 4_655 2_655
O1 U1 O4 88.49(16) . 4_655
O7 U1 O4 176.17(18) . 4_655
O7 U1 O4 86.73(17) 4_655 4_655
O10 U1 O4 86.67(17) 2_655 4_655
O1 U1 O4 88.49(16) . .
O7 U1 O4 86.73(17) . .
O7 U1 O4 176.17(18) 4_655 .
O10 U1 O4 86.67(17) 2_655 .
O4 U1 O4 89.6(2) 4_655 .
O1 U1 Cs1 120.062(15) . 6_645
O7 U1 Cs1 52.83(14) . 6_645
O7 U1 Cs1 133.44(14) 4_655 6_645
O10 U1 Cs1 59.642(9) 2_655 6_645
O4 U1 Cs1 124.98(11) 4_655 6_645
O4 U1 Cs1 50.02(10) . 6_645
O1 U1 Cs1 120.062(15) . 6_545
O7 U1 Cs1 133.44(14) . 6_545
O7 U1 Cs1 52.83(14) 4_655 6_545
O10 U1 Cs1 59.642(9) 2_655 6_545
O4 U1 Cs1 50.02(10) 4_655 6_545
O4 U1 Cs1 124.98(11) . 6_545
Cs1 U1 Cs1 119.276(17) 6_645 6_545
O1 U1 Cs2 57.67(4) . 6_545
O7 U1 Cs2 138.14(13) . 6_545
O7 U1 Cs2 60.78(14) 4_655 6_545
O10 U1 Cs2 120.58(5) 2_655 6_545
O4 U1 Cs2 43.27(11) 4_655 6_545
O4 U1 Cs2 115.62(10) . 6_545
Cs1 U1 Cs2 164.988(16) 6_645 6_545
Cs1 U1 Cs2 62.905(12) 6_545 6_545
O1 U1 Cs2 57.67(4) . 6_645
O7 U1 Cs2 60.78(14) . 6_645
O7 U1 Cs2 138.14(13) 4_655 6_645
O10 U1 Cs2 120.58(5) 2_655 6_645
O4 U1 Cs2 115.62(10) 4_655 6_645
O4 U1 Cs2 43.27(11) . 6_645
Cs1 U1 Cs2 62.905(12) 6_645 6_645
Cs1 U1 Cs2 164.988(16) 6_545 6_645
Cs2 U1 Cs2 110.900(18) 6_545 6_645
O1 Si1 O2 109.7(3) . .
O1 Si1 O2 109.7(3) . 4_655
O2 Si1 O2 105.4(5) . 4_655
O1 Si1 O3 112.9(4) . .
O2 Si1 O3 109.4(3) . .
O2 Si1 O3 109.4(3) 4_655 .
O1 Si1 Cs1 87.6(2) . .
O2 Si1 Cs1 60.7(2) . .
O2 Si1 Cs1 60.7(2) 4_655 .
O3 Si1 Cs1 159.4(3) . .
O1 Si1 Cs2 62.86(6) . 6_645
O2 Si1 Cs2 50.8(2) . 6_645
O2 Si1 Cs2 138.8(2) 4_655 6_645
O3 Si1 Cs2 110.44(12) . 6_645
Cs1 Si1 Cs2 78.17(3) . 6_645
O1 Si1 Cs2 62.86(5) . 6_545
O2 Si1 Cs2 138.8(2) . 6_545
O2 Si1 Cs2 50.8(2) 4_655 6_545
O3 Si1 Cs2 110.44(12) . 6_545
Cs1 Si1 Cs2 78.17(3) . 6_545
Cs2 Si1 Cs2 120.96(5) 6_645 6_545
O4 Si2 O5 111.0(3) . .
O4 Si2 O2 109.6(3) . 6_645
O5 Si2 O2 110.8(3) . 6_645
O4 Si2 O6 112.0(3) . .
O5 Si2 O6 109.3(3) . .
O2 Si2 O6 104.0(3) 6_645 .
O4 Si2 Cs2 47.48(16) . 6_645
O5 Si2 Cs2 66.4(2) . 6_645
O2 Si2 Cs2 111.5(3) 6_645 6_645
O6 Si2 Cs2 143.4(2) . 6_645
O4 Si2 Cs2 103.89(17) . 1_556
O5 Si2 Cs2 145.1(2) . 1_556
O2 Si2 Cs2 55.7(2) 6_645 1_556
O6 Si2 Cs2 54.3(2) . 1_556
Cs2 Si2 Cs2 146.41(5) 6_645 1_556
O4 Si2 Cs1 47.72(16) . 6_645
O5 Si2 Cs1 124.69(17) . 6_645
O2 Si2 Cs1 62.0(2) 6_645 6_645
O6 Si2 Cs1 125.9(3) . 6_645
Cs2 Si2 Cs1 67.27(3) 6_645 6_645
Cs2 Si2 Cs1 80.17(3) 1_556 6_645
O7 Si3 O5 111.2(3) . 8_655
O7 Si3 O8 112.9(3) . .
O5 Si3 O8 109.4(3) 8_655 .
O7 Si3 O9 112.6(3) . .
O5 Si3 O9 105.5(3) 8_655 .
O8 Si3 O9 104.8(3) . .
O7 Si3 Cs1 132.2(2) . 5
O5 Si3 Cs1 116.5(2) 8_655 5
O8 Si3 Cs1 54.2(2) . 5
O9 Si3 Cs1 50.71(19) . 5
O7 Si3 Cs1 45.0(2) . 6_645
O5 Si3 Cs1 94.7(3) 8_655 6_645
O8 Si3 Cs1 81.1(2) . 6_645
O9 Si3 Cs1 155.3(2) . 6_645
Cs1 Si3 Cs1 131.14(5) 5 6_645
O10 Si4 O3 111.8(4) . .
O10 Si4 O9 109.8(2) . .
O3 Si4 O9 108.4(3) . .
O10 Si4 O9 109.8(2) . 4_655
O3 Si4 O9 108.4(3) . 4_655
O9 Si4 O9 108.5(5) . 4_655
O10 Si4 Cs2 69.6(3) . 2_655
O3 Si4 Cs2 178.6(3) . 2_655
O9 Si4 Cs2 70.9(2) . 2_655
O9 Si4 Cs2 70.9(2) 4_655 2_655
O10 Si4 Cs1 65.11(3) . 5_455
O3 Si4 Cs1 98.55(13) . 5_455
O9 Si4 Cs1 152.0(3) . 5_455
O9 Si4 Cs1 53.89(19) 4_655 5_455
Cs2 Si4 Cs1 82.01(4) 2_655 5_455
O10 Si4 Cs1 65.11(3) . 5
O3 Si4 Cs1 98.55(13) . 5
O9 Si4 Cs1 53.89(19) . 5
O9 Si4 Cs1 152.0(3) 4_655 5
Cs2 Si4 Cs1 82.01(4) 2_655 5
Cs1 Si4 Cs1 130.21(7) 5_455 5
Si1 O1 U1 146.6(4) . .
Si1 O1 Cs2 95.09(11) . 6_545
U1 O1 Cs2 92.33(10) . 6_545
Si1 O1 Cs2 95.09(11) . 6_645
U1 O1 Cs2 92.33(10) . 6_645
Cs2 O1 Cs2 153.79(19) 6_545 6_645
Si1 O2 Si2 146.8(4) . 6_644
Si1 O2 Cs2 108.0(3) . 6_645
Si2 O2 Cs2 101.3(3) 6_644 6_645
Si1 O2 Cs1 96.9(3) . .
Si2 O2 Cs1 95.0(3) 6_644 .
Cs2 O2 Cs1 96.23(13) 6_645 .
Si4 O3 Si1 156.1(6) . .
Si2 O4 U1 131.4(2) . .
Si2 O4 Cs2 110.9(2) . 6_645
U1 O4 Cs2 107.56(16) . 6_645
Si2 O4 Cs1 111.2(2) . 6_645
U1 O4 Cs1 97.95(13) . 6_645
Cs2 O4 Cs1 88.89(10) 6_645 6_645
Si2 O5 Si3 146.1(3) . 8_645
Si2 O5 Cs2 89.98(19) . 6_645
Si3 O5 Cs2 108.3(3) 8_645 6_645
Si2 O6 Si2 136.2(4) 4_655 .
Si2 O6 Cs2 102.6(2) 4_655 1_556
Si2 O6 Cs2 102.6(2) . 1_556
Si3 O7 U1 145.2(4) . .
Si3 O7 Cs1 115.5(2) . 6_645
U1 O7 Cs1 95.27(15) . 6_645
Si3 O8 Si3 153.5(4) . 4_755
Si3 O8 Cs1 103.2(2) . 5
Si3 O8 Cs1 103.2(2) 4_755 5
Si4 O9 Si3 147.0(3) . .
Si4 O9 Cs1 103.2(2) . 5
Si3 O9 Cs1 107.2(2) . 5
Si4 O9 Cs2 85.5(3) . 2_655
Si3 O9 Cs2 104.3(3) . 2_655
Cs1 O9 Cs2 94.95(12) 5 2_655
Si4 O10 U1 150.5(4) . 2_654
Si4 O10 Cs1 91.94(11) . 5_455
U1 O10 Cs1 88.05(10) 2_654 5_455
Si4 O10 Cs1 91.94(11) . 5
U1 O10 Cs1 88.05(10) 2_654 5
Cs1 O10 Cs1 176.0(2) 5_455 5
Si4 O10 Cs2 87.4(3) . 2_655
U1 O10 Cs2 122.1(2) 2_654 2_655
Cs1 O10 Cs2 90.62(11) 5_455 2_655
Cs1 O10 Cs2 90.62(11) 5 2_655

loop_
_geom_bond_atom_site_label_1
_geom_bond_atom_site_label_2
_geom_bond_distance
_geom_bond_site_symmetry_2
Cs1 O4 3.260(4) 6_644
Cs1 O4 3.260(4) 7_444
Cs1 O9 3.326(5) 8_645
Cs1 O9 3.326(5) 5_445
Cs1 O7 3.372(5) 7_444
Cs1 O7 3.372(5) 6_644
Cs1 O8 3.422(6) 5_445
Cs1 O10 3.6381(3) 5_545
Cs1 O10 3.6381(3) 5_445
Cs1 O2 3.643(7) .
Cs1 O2 3.643(7) 4_655
Cs1 Si4 4.0084(11) 5_545
Cs2 O4 3.174(4) 6_644
Cs2 O4 3.174(4) 7_444
Cs2 O6 3.365(7) 1_554
Cs2 O2 3.404(7) 7_444
Cs2 O2 3.404(7) 6_644
Cs2 O5 3.688(6) 6_644
Cs2 O5 3.688(6) 7_444
Cs2 O1 3.7330(14) 6_544
Cs2 O1 3.7330(14) 6_644
Cs2 O10 3.744(7) 2_654
Cs2 O9 3.783(7) 3_554
Cs2 O9 3.783(6) 2_654
U1 O1 2.209(6) .
U1 O7 2.236(4) .
U1 O7 2.236(4) 4_655
U1 O10 2.254(6) 2_655
U1 O4 2.257(4) 4_655
U1 O4 2.257(4) .
U1 Cs1 4.2138(4) 6_645
U1 Cs1 4.2138(4) 6_545
U1 Cs2 4.4144(5) 6_545
U1 Cs2 4.4144(5) 6_645
Si1 O1 1.575(6) .
Si1 O2 1.590(5) .
Si1 O2 1.590(5) 4_655
Si1 O3 1.596(8) .
Si1 Cs2 4.1783(11) 6_645
Si1 Cs2 4.1783(11) 6_545
Si2 O4 1.588(4) .
Si2 O5 1.609(6) .
Si2 O2 1.609(5) 6_645
Si2 O6 1.619(3) .
Si2 Cs2 4.023(2) 6_645
Si2 Cs2 4.041(2) 1_556
Si2 Cs1 4.1093(19) 6_645
Si3 O7 1.588(5) .
Si3 O5 1.617(6) 8_655
Si3 O8 1.618(2) .
Si3 O9 1.618(5) .
Si3 Cs1 4.1058(19) 5
Si3 Cs1 4.301(2) 6_645
Si4 O10 1.564(7) .
Si4 O3 1.577(7) .
Si4 O9 1.604(5) .
Si4 O9 1.604(5) 4_655
Si4 Cs2 3.991(3) 2_655
Si4 Cs1 4.0084(11) 5_455
Si4 Cs1 4.0084(11) 5
O1 Cs2 3.7330(14) 6_545
O1 Cs2 3.7330(14) 6_645
O2 Si2 1.609(5) 6_644
O2 Cs2 3.404(6) 6_645
O4 Cs2 3.174(4) 6_645
O4 Cs1 3.260(4) 6_645
O5 Si3 1.617(6) 8_645
O5 Cs2 3.688(6) 6_645
O6 Si2 1.619(3) 4_655
O6 Cs2 3.365(7) 1_556
O7 Cs1 3.372(5) 6_645
O8 Si3 1.618(2) 4_755
O8 Cs1 3.422(6) 5
O9 Cs1 3.326(5) 5
O9 Cs2 3.783(6) 2_655
O10 U1 2.254(6) 2_654
O10 Cs1 3.6381(3) 5_455
O10 Cs1 3.6381(3) 5
O10 Cs2 3.744(7) 2_655
